data_4038341
loop_
_publ_author_name
'Tsyrenova, Biligma'
'Khrustalev, Victor N.'
'Nenajdenko, Valentine Georgievich'

_publ_section_title
;
 2H-bis-1,2,3-triazolo-isoquinoline. Design, synthesis and photophysical
 study.
;
_journal_name_full 'The Journal of organic chemistry'
_journal_paper_doi 10.1021/acs.joc.0c00263
_journal_year 2020
_chemical_formula_moiety 'C23 H16 N6 O'
_chemical_formula_sum 'C23 H16 N6 O'
_chemical_formula_weight 392.42
_space_group_crystal_system triclinic
_space_group_IT_number 2
_space_group_name_Hall '-P 1'
_space_group_name_H-M_alt 'P -1'
_atom_sites_solution_hydrogens geom
_atom_sites_solution_primary difmap
_atom_sites_solution_secondary difmap
_audit_creation_method SHELXL-2018/3
_cell_angle_alpha 112.346(3)
_cell_angle_beta 101.577(3)
_cell_angle_gamma 106.514(3)
_cell_formula_units_Z 2
_cell_length_a 9.4118(12)
_cell_length_b 10.1482(14)
_cell_length_c 11.4542(15)
_cell_measurement_reflns_used 3403
_cell_measurement_temperature 100(2)
_cell_measurement_theta_max 32.54
_cell_measurement_theta_min 3.16
_cell_volume 909.4(2)
_computing_cell_refinement 'SAINT (Bruker, 2013)'
_computing_data_collection 'APEX3 (Bruker, 2018)'
_computing_data_reduction 'SAINT (Bruker, 2013)'
_computing_molecular_graphics 'SHELXTL (Sheldrick, 2015)'
_computing_publication_material 'SHELXTL (Sheldrick, 2015)'
_computing_structure_refinement 'SHELXL (Sheldrick, 2015)'
_computing_structure_solution 'SHELXT (Sheldrick, 2015)'
_diffrn_ambient_temperature 100(2)
_diffrn_measured_fraction_theta_full 0.956
_diffrn_measured_fraction_theta_max 0.969
_diffrn_measurement_device_type 'Bruker D8 QUEST PHOTON-III CCD'
_diffrn_measurement_method '\f and \w scans'
_diffrn_radiation_type MoK\a
_diffrn_radiation_wavelength 0.71073
_diffrn_reflns_av_R_equivalents 0.0646
_diffrn_reflns_av_unetI/netI 0.0896
_diffrn_reflns_Laue_measured_fraction_full 0.956
_diffrn_reflns_Laue_measured_fraction_max 0.969
_diffrn_reflns_limit_h_max 14
_diffrn_reflns_limit_h_min -14
_diffrn_reflns_limit_k_max 15
_diffrn_reflns_limit_k_min -15
_diffrn_reflns_limit_l_max 17
_diffrn_reflns_limit_l_min -17
_diffrn_reflns_number 15676
_diffrn_reflns_point_group_measured_fraction_full 0.956
_diffrn_reflns_point_group_measured_fraction_max 0.969
_diffrn_reflns_theta_full 25.242
_diffrn_reflns_theta_max 32.717
_diffrn_reflns_theta_min 2.619
_exptl_absorpt_coefficient_mu 0.093
_exptl_absorpt_correction_T_max 0.980
_exptl_absorpt_correction_T_min 0.970
_exptl_absorpt_correction_type multi-scan
_exptl_absorpt_process_details 'SADABS (Bruker, 2016)'
_exptl_crystal_colour yellow
_exptl_crystal_density_diffrn 1.433
_exptl_crystal_description prism
_exptl_crystal_F_000 408
_exptl_crystal_size_max 0.200
_exptl_crystal_size_mid 0.200
_exptl_crystal_size_min 0.150
_refine_diff_density_max 0.491
_refine_diff_density_min -0.379
_refine_diff_density_rms 0.089
_refine_ls_extinction_method none
_refine_ls_goodness_of_fit_ref 1.053
_refine_ls_hydrogen_treatment constr
_refine_ls_matrix_type full
_refine_ls_number_parameters 272
_refine_ls_number_reflns 6510
_refine_ls_number_restraints 0
_refine_ls_restrained_S_all 1.053
_refine_ls_R_factor_all 0.1202
_refine_ls_R_factor_gt 0.0792
_refine_ls_shift/su_max 0.000
_refine_ls_shift/su_mean 0.000
_refine_ls_structure_factor_coef Fsqd
_refine_ls_weighting_details 'w=1/[\s^2^(Fo^2^)+(0.085P)^2^+0.9346P] where P=(Fo^2^+2Fc^2^)/3'
_refine_ls_weighting_scheme calc
_refine_ls_wR_factor_gt 0.1899
_refine_ls_wR_factor_ref 0.2167
_reflns_Friedel_coverage 0.000
_reflns_number_gt 4381
_reflns_number_total 6510
_reflns_threshold_expression 'I > 2\s(I)'
_cod_data_source_file jo0c00263_si_002.cif
_cod_data_source_block Bil405
_cod_database_code 4038341
_shelx_shelxl_version_number 2018/3
_shelx_space_group_comment
; 
The symmetry employed for this shelxl refinement is uniquely defined 
by the following loop, which should always be used as a source of 
symmetry information in preference to the above space-group names. 
They are only intended as comments. 
;
_shelx_estimated_absorpt_t_min 0.982
_shelx_estimated_absorpt_t_max 0.986

loop_
_space_group_symop_operation_xyz
'x, y, z'
'-x, -y, -z'

loop_
_atom_site_label
_atom_site_type_symbol
_atom_site_fract_x
_atom_site_fract_y
_atom_site_fract_z
_atom_site_U_iso_or_equiv
_atom_site_adp_type
_atom_site_occupancy
_atom_site_site_symmetry_order
_atom_site_calc_flag
_atom_site_refinement_flags_posn
_atom_site_refinement_flags_adp
_atom_site_refinement_flags_occupancy
_atom_site_disorder_assembly
_atom_site_disorder_group
O1 O 0.9785(2) 0.95972(19) 1.33216(15) 0.0201(3) Uani 1 1 d . . . . .
N1 N 0.9238(2) 0.5936(2) 0.83408(19) 0.0188(4) Uani 1 1 d . . . . .
N2 N 0.8740(2) 0.4622(2) 0.72355(19) 0.0181(4) Uani 1 1 d . . . . .
N3 N 0.7208(2) 0.4283(2) 0.66129(17) 0.0151(3) Uani 1 1 d . . . . .
N4 N 0.6460(2) 0.1756(2) 0.47076(18) 0.0154(3) Uani 1 1 d . . . . .
N5 N 0.5018(2) 0.0822(2) 0.37516(17) 0.0148(3) Uani 1 1 d . . . . .
N6 N 0.3877(2) 0.1353(2) 0.38444(18) 0.0149(3) Uani 1 1 d . . . . .
C1 C 0.8049(2) 0.6442(2) 0.8433(2) 0.0153(4) Uani 1 1 d . . . . .
C2 C 0.6701(2) 0.5383(2) 0.7316(2) 0.0141(4) Uani 1 1 d . . . . .
C3 C 0.5053(2) 0.5156(2) 0.6832(2) 0.0148(4) Uani 1 1 d . . . . .
C4 C 0.4439(3) 0.6165(3) 0.7568(2) 0.0182(4) Uani 1 1 d . . . . .
H4 H 0.511850 0.704859 0.840171 0.022 Uiso 1 1 calc R U . . .
C5 C 0.2863(3) 0.5891(3) 0.7099(2) 0.0211(4) Uani 1 1 d . . . . .
H5 H 0.247008 0.658744 0.761252 0.025 Uiso 1 1 calc R U . . .
C6 C 0.1837(3) 0.4602(3) 0.5876(2) 0.0198(4) Uani 1 1 d . . . . .
H6 H 0.075534 0.443065 0.555518 0.024 Uiso 1 1 calc R U . . .
C7 C 0.2400(3) 0.3582(3) 0.5138(2) 0.0173(4) Uani 1 1 d . . . . .
H7 H 0.170573 0.270333 0.430575 0.021 Uiso 1 1 calc R U . . .
C8 C 0.3991(2) 0.3836(2) 0.5610(2) 0.0137(4) Uani 1 1 d . . . . .
C9 C 0.4615(2) 0.2742(2) 0.4939(2) 0.0140(4) Uani 1 1 d . . . . .
C10 C 0.6185(2) 0.2955(2) 0.5445(2) 0.0141(4) Uani 1 1 d . . . . .
C11 C 0.4708(2) -0.0687(2) 0.2750(2) 0.0142(4) Uani 1 1 d . . . . .
C12 C 0.5878(3) -0.1258(2) 0.2825(2) 0.0168(4) Uani 1 1 d . . . . .
H12 H 0.688019 -0.065153 0.352523 0.020 Uiso 1 1 calc R U . . .
C13 C 0.5544(3) -0.2748(2) 0.1845(2) 0.0183(4) Uani 1 1 d . . . . .
H13 H 0.633042 -0.316248 0.187577 0.022 Uiso 1 1 calc R U . . .
C14 C 0.4078(3) -0.3635(3) 0.0826(2) 0.0191(4) Uani 1 1 d . . . . .
H14 H 0.386113 -0.465064 0.016454 0.023 Uiso 1 1 calc R U . . .
C15 C 0.2931(3) -0.3029(3) 0.0777(2) 0.0188(4) Uani 1 1 d . . . . .
H15 H 0.192834 -0.363395 0.007812 0.023 Uiso 1 1 calc R U . . .
C16 C 0.3236(3) -0.1550(2) 0.1740(2) 0.0159(4) Uani 1 1 d . . . . .
H16 H 0.245106 -0.113535 0.170740 0.019 Uiso 1 1 calc R U . . .
C17 C 0.8320(3) 0.7871(2) 0.9621(2) 0.0156(4) Uani 1 1 d . . . . .
C18 C 0.8992(2) 0.8038(2) 1.0897(2) 0.0153(4) Uani 1 1 d . . . . .
H18 H 0.929693 0.725660 1.098943 0.018 Uiso 1 1 calc R U . . .
C19 C 0.9214(2) 0.9352(2) 1.2031(2) 0.0160(4) Uani 1 1 d . . . . .
C20 C 0.8791(3) 1.0511(3) 1.1900(2) 0.0195(4) Uani 1 1 d . . . . .
H20 H 0.893162 1.140476 1.267684 0.023 Uiso 1 1 calc R U . . .
C21 C 0.8163(3) 1.0352(3) 1.0627(2) 0.0193(4) Uani 1 1 d . . . . .
H21 H 0.789381 1.115037 1.053530 0.023 Uiso 1 1 calc R U . . .
C22 C 0.7923(3) 0.9036(2) 0.9484(2) 0.0183(4) Uani 1 1 d . . . . .
H22 H 0.749092 0.893325 0.861408 0.022 Uiso 1 1 calc R U . . .
C23 C 1.0257(3) 0.8459(3) 1.3523(2) 0.0221(4) Uani 1 1 d . . . . .
H23A H 1.056483 0.873433 1.448167 0.033 Uiso 1 1 calc R U . . .
H23B H 1.115597 0.842271 1.322370 0.033 Uiso 1 1 calc R U . . .
H23C H 0.937302 0.743970 1.300277 0.033 Uiso 1 1 calc R U . . .

loop_
_atom_site_aniso_label
_atom_site_aniso_U_11
_atom_site_aniso_U_22
_atom_site_aniso_U_33
_atom_site_aniso_U_23
_atom_site_aniso_U_13
_atom_site_aniso_U_12
O1 0.0248(8) 0.0213(8) 0.0124(7) 0.0058(6) 0.0041(6) 0.0110(6)
N1 0.0173(9) 0.0161(8) 0.0166(8) 0.0026(7) 0.0022(7) 0.0074(7)
N2 0.0134(8) 0.0166(8) 0.0168(8) 0.0024(7) 0.0008(6) 0.0063(7)
N3 0.0136(8) 0.0149(8) 0.0127(7) 0.0030(6) 0.0024(6) 0.0065(6)
N4 0.0147(8) 0.0141(8) 0.0132(7) 0.0030(6) 0.0032(6) 0.0056(6)
N5 0.0144(8) 0.0122(7) 0.0130(7) 0.0023(6) 0.0022(6) 0.0057(6)
N6 0.0150(8) 0.0147(8) 0.0143(8) 0.0048(6) 0.0048(6) 0.0077(6)
C1 0.0163(9) 0.0160(9) 0.0124(8) 0.0052(7) 0.0039(7) 0.0074(7)
C2 0.0163(9) 0.0126(8) 0.0123(8) 0.0046(7) 0.0041(7) 0.0066(7)
C3 0.0166(9) 0.0137(8) 0.0123(8) 0.0042(7) 0.0048(7) 0.0064(7)
C4 0.0184(10) 0.0184(9) 0.0179(9) 0.0065(8) 0.0072(8) 0.0094(8)
C5 0.0218(11) 0.0228(10) 0.0216(10) 0.0076(9) 0.0114(8) 0.0141(9)
C6 0.0169(10) 0.0211(10) 0.0219(10) 0.0090(9) 0.0064(8) 0.0101(8)
C7 0.0158(10) 0.0167(9) 0.0167(9) 0.0049(8) 0.0041(7) 0.0077(8)
C8 0.0150(9) 0.0138(8) 0.0130(8) 0.0057(7) 0.0050(7) 0.0076(7)
C9 0.0144(9) 0.0150(8) 0.0130(8) 0.0062(7) 0.0049(7) 0.0070(7)
C10 0.0138(9) 0.0133(8) 0.0115(8) 0.0034(7) 0.0028(7) 0.0049(7)
C11 0.0176(10) 0.0108(8) 0.0109(8) 0.0021(7) 0.0046(7) 0.0056(7)
C12 0.0150(9) 0.0159(9) 0.0160(9) 0.0044(7) 0.0046(7) 0.0059(7)
C13 0.0197(10) 0.0149(9) 0.0201(10) 0.0060(8) 0.0083(8) 0.0085(8)
C14 0.0218(11) 0.0137(9) 0.0165(9) 0.0023(8) 0.0067(8) 0.0061(8)
C15 0.0191(10) 0.0153(9) 0.0146(9) 0.0031(8) 0.0019(7) 0.0049(8)
C16 0.0161(9) 0.0154(9) 0.0139(9) 0.0047(7) 0.0045(7) 0.0067(7)
C17 0.0164(9) 0.0134(8) 0.0126(8) 0.0038(7) 0.0026(7) 0.0049(7)
C18 0.0162(9) 0.0125(8) 0.0156(9) 0.0051(7) 0.0047(7) 0.0063(7)
C19 0.0147(9) 0.0175(9) 0.0114(8) 0.0041(7) 0.0033(7) 0.0051(7)
C20 0.0209(11) 0.0165(9) 0.0162(9) 0.0037(8) 0.0042(8) 0.0079(8)
C21 0.0238(11) 0.0143(9) 0.0173(9) 0.0053(8) 0.0041(8) 0.0090(8)
C22 0.0215(11) 0.0149(9) 0.0148(9) 0.0048(8) 0.0033(7) 0.0073(8)
C23 0.0254(12) 0.0250(11) 0.0173(10) 0.0109(9) 0.0051(8) 0.0124(9)

loop_
_atom_type_symbol
_atom_type_description
_atom_type_scat_dispersion_real
_atom_type_scat_dispersion_imag
_atom_type_scat_source
C C 0.0033 0.0016 'International Tables Vol C Tables 4.2.6.8 and 6.1.1.4'
H H 0.0000 0.0000 'International Tables Vol C Tables 4.2.6.8 and 6.1.1.4'
N N 0.0061 0.0033 'International Tables Vol C Tables 4.2.6.8 and 6.1.1.4'
O O 0.0106 0.0060 'International Tables Vol C Tables 4.2.6.8 and 6.1.1.4'

loop_
_geom_angle_atom_site_label_1
_geom_angle_atom_site_label_2
_geom_angle_atom_site_label_3
_geom_angle
_geom_angle_site_symmetry_1
_geom_angle_site_symmetry_3
_geom_angle_publ_flag
C19 O1 C23 117.80(17) . . ?
N2 N1 C1 110.38(18) . . ?
N1 N2 N3 105.84(17) . . ?
N2 N3 C2 112.56(17) . . ?
N2 N3 C10 125.87(18) . . ?
C2 N3 C10 121.47(18) . . ?
C10 N4 N5 101.08(17) . . ?
N6 N5 N4 116.47(17) . . ?
N6 N5 C11 121.81(17) . . ?
N4 N5 C11 121.61(17) . . ?
N5 N6 C9 103.32(17) . . ?
N1 C1 C2 108.73(18) . . ?
N1 C1 C17 120.00(19) . . ?
C2 C1 C17 131.23(19) . . ?
N3 C2 C1 102.50(17) . . ?
N3 C2 C3 119.91(18) . . ?
C1 C2 C3 137.45(19) . . ?
C4 C3 C8 117.64(19) . . ?
C4 C3 C2 122.38(19) . . ?
C8 C3 C2 119.90(18) . . ?
C5 C4 C3 120.9(2) . . ?
C5 C4 H4 119.6 . . ?
C3 C4 H4 119.6 . . ?
C4 C5 C6 120.8(2) . . ?
C4 C5 H5 119.6 . . ?
C6 C5 H5 119.6 . . ?
C7 C6 C5 119.7(2) . . ?
C7 C6 H6 120.1 . . ?
C5 C6 H6 120.1 . . ?
C6 C7 C8 120.1(2) . . ?
C6 C7 H7 120.0 . . ?
C8 C7 H7 120.0 . . ?
C7 C8 C3 120.87(19) . . ?
C7 C8 C9 122.42(19) . . ?
C3 C8 C9 116.60(18) . . ?
N6 C9 C10 107.38(18) . . ?
N6 C9 C8 129.91(19) . . ?
C10 C9 C8 122.54(19) . . ?
N4 C10 N3 128.72(19) . . ?
N4 C10 C9 111.74(18) . . ?
N3 C10 C9 119.49(18) . . ?
C12 C11 C16 122.03(19) . . ?
C12 C11 N5 119.02(18) . . ?
C16 C11 N5 118.94(18) . . ?
C11 C12 C13 118.2(2) . . ?
C11 C12 H12 120.9 . . ?
C13 C12 H12 120.9 . . ?
C14 C13 C12 120.8(2) . . ?
C14 C13 H13 119.6 . . ?
C12 C13 H13 119.6 . . ?
C15 C14 C13 119.6(2) . . ?
C15 C14 H14 120.2 . . ?
C13 C14 H14 120.2 . . ?
C16 C15 C14 120.6(2) . . ?
C16 C15 H15 119.7 . . ?
C14 C15 H15 119.7 . . ?
C15 C16 C11 118.8(2) . . ?
C15 C16 H16 120.6 . . ?
C11 C16 H16 120.6 . . ?
C22 C17 C18 120.32(19) . . ?
C22 C17 C1 121.15(19) . . ?
C18 C17 C1 118.52(19) . . ?
C19 C18 C17 119.57(19) . . ?
C19 C18 H18 120.2 . . ?
C17 C18 H18 120.2 . . ?
O1 C19 C18 124.4(2) . . ?
O1 C19 C20 115.15(19) . . ?
C18 C19 C20 120.37(19) . . ?
C21 C20 C19 119.5(2) . . ?
C21 C20 H20 120.2 . . ?
C19 C20 H20 120.2 . . ?
C20 C21 C22 120.7(2) . . ?
C20 C21 H21 119.7 . . ?
C22 C21 H21 119.7 . . ?
C21 C22 C17 119.5(2) . . ?
C21 C22 H22 120.2 . . ?
C17 C22 H22 120.2 . . ?
O1 C23 H23A 109.5 . . ?
O1 C23 H23B 109.5 . . ?
H23A C23 H23B 109.5 . . ?
O1 C23 H23C 109.5 . . ?
H23A C23 H23C 109.5 . . ?
H23B C23 H23C 109.5 . . ?

loop_
_geom_bond_atom_site_label_1
_geom_bond_atom_site_label_2
_geom_bond_distance
_geom_bond_site_symmetry_2
_geom_bond_publ_flag
O1 C19 1.364(3) . ?
O1 C23 1.427(3) . ?
N1 N2 1.313(2) . ?
N1 C1 1.364(3) . ?
N2 N3 1.351(2) . ?
N3 C2 1.376(3) . ?
N3 C10 1.381(3) . ?
N4 C10 1.321(3) . ?
N4 N5 1.350(2) . ?
N5 N6 1.336(2) . ?
N5 C11 1.422(2) . ?
N6 C9 1.338(3) . ?
C1 C2 1.389(3) . ?
C1 C17 1.473(3) . ?
C2 C3 1.456(3) . ?
C3 C4 1.404(3) . ?
C3 C8 1.416(3) . ?
C4 C5 1.377(3) . ?
C4 H4 0.9500 . ?
C5 C6 1.397(3) . ?
C5 H5 0.9500 . ?
C6 C7 1.376(3) . ?
C6 H6 0.9500 . ?
C7 C8 1.397(3) . ?
C7 H7 0.9500 . ?
C8 C9 1.440(3) . ?
C9 C10 1.394(3) . ?
C11 C12 1.385(3) . ?
C11 C16 1.387(3) . ?
C12 C13 1.394(3) . ?
C12 H12 0.9500 . ?
C13 C14 1.388(3) . ?
C13 H13 0.9500 . ?
C14 C15 1.387(3) . ?
C14 H14 0.9500 . ?
C15 C16 1.386(3) . ?
C15 H15 0.9500 . ?
C16 H16 0.9500 . ?
C17 C22 1.389(3) . ?
C17 C18 1.395(3) . ?
C18 C19 1.388(3) . ?
C18 H18 0.9500 . ?
C19 C20 1.394(3) . ?
C20 C21 1.386(3) . ?
C20 H20 0.9500 . ?
C21 C22 1.389(3) . ?
C21 H21 0.9500 . ?
C22 H22 0.9500 . ?
C23 H23A 0.9800 . ?
C23 H23B 0.9800 . ?
C23 H23C 0.9800 . ?

loop_
_geom_torsion_atom_site_label_1
_geom_torsion_atom_site_label_2
_geom_torsion_atom_site_label_3
_geom_torsion_atom_site_label_4
_geom_torsion
_geom_torsion_site_symmetry_1
_geom_torsion_site_symmetry_2
_geom_torsion_site_symmetry_3
_geom_torsion_site_symmetry_4
_geom_torsion_publ_flag
C1 N1 N2 N3 0.0(2) . . . . ?
N1 N2 N3 C2 0.0(2) . . . . ?
N1 N2 N3 C10 -176.3(2) . . . . ?
C10 N4 N5 N6 0.0(2) . . . . ?
C10 N4 N5 C11 -176.19(19) . . . . ?
N4 N5 N6 C9 0.1(2) . . . . ?
C11 N5 N6 C9 176.29(18) . . . . ?
N2 N1 C1 C2 0.1(3) . . . . ?
N2 N1 C1 C17 177.73(19) . . . . ?
N2 N3 C2 C1 0.0(2) . . . . ?
C10 N3 C2 C1 176.48(19) . . . . ?
N2 N3 C2 C3 -176.31(18) . . . . ?
C10 N3 C2 C3 0.1(3) . . . . ?
N1 C1 C2 N3 -0.1(2) . . . . ?
C17 C1 C2 N3 -177.4(2) . . . . ?
N1 C1 C2 C3 175.3(2) . . . . ?
C17 C1 C2 C3 -2.1(4) . . . . ?
N3 C2 C3 C4 174.1(2) . . . . ?
C1 C2 C3 C4 -0.6(4) . . . . ?
N3 C2 C3 C8 -2.6(3) . . . . ?
C1 C2 C3 C8 -177.3(2) . . . . ?
C8 C3 C4 C5 -1.4(3) . . . . ?
C2 C3 C4 C5 -178.1(2) . . . . ?
C3 C4 C5 C6 -0.1(4) . . . . ?
C4 C5 C6 C7 0.8(4) . . . . ?
C5 C6 C7 C8 0.0(3) . . . . ?
C6 C7 C8 C3 -1.5(3) . . . . ?
C6 C7 C8 C9 174.7(2) . . . . ?
C4 C3 C8 C7 2.1(3) . . . . ?
C2 C3 C8 C7 179.0(2) . . . . ?
C4 C3 C8 C9 -174.22(19) . . . . ?
C2 C3 C8 C9 2.6(3) . . . . ?
N5 N6 C9 C10 -0.2(2) . . . . ?
N5 N6 C9 C8 -175.5(2) . . . . ?
C7 C8 C9 N6 -2.0(4) . . . . ?
C3 C8 C9 N6 174.2(2) . . . . ?
C7 C8 C9 C10 -176.7(2) . . . . ?
C3 C8 C9 C10 -0.4(3) . . . . ?
N5 N4 C10 N3 177.5(2) . . . . ?
N5 N4 C10 C9 -0.1(2) . . . . ?
N2 N3 C10 N4 0.6(4) . . . . ?
C2 N3 C10 N4 -175.3(2) . . . . ?
N2 N3 C10 C9 178.1(2) . . . . ?
C2 N3 C10 C9 2.1(3) . . . . ?
N6 C9 C10 N4 0.2(2) . . . . ?
C8 C9 C10 N4 175.88(19) . . . . ?
N6 C9 C10 N3 -177.70(18) . . . . ?
C8 C9 C10 N3 -2.0(3) . . . . ?
N6 N5 C11 C12 -170.58(19) . . . . ?
N4 N5 C11 C12 5.4(3) . . . . ?
N6 N5 C11 C16 8.5(3) . . . . ?
N4 N5 C11 C16 -175.56(19) . . . . ?
C16 C11 C12 C13 0.1(3) . . . . ?
N5 C11 C12 C13 179.11(19) . . . . ?
C11 C12 C13 C14 -0.2(3) . . . . ?
C12 C13 C14 C15 0.2(3) . . . . ?
C13 C14 C15 C16 -0.2(3) . . . . ?
C14 C15 C16 C11 0.1(3) . . . . ?
C12 C11 C16 C15 0.0(3) . . . . ?
N5 C11 C16 C15 -179.05(19) . . . . ?
N1 C1 C17 C22 130.1(2) . . . . ?
C2 C1 C17 C22 -52.9(3) . . . . ?
N1 C1 C17 C18 -49.7(3) . . . . ?
C2 C1 C17 C18 127.4(3) . . . . ?
C22 C17 C18 C19 2.2(3) . . . . ?
C1 C17 C18 C19 -178.0(2) . . . . ?
C23 O1 C19 C18 3.1(3) . . . . ?
C23 O1 C19 C20 -179.3(2) . . . . ?
C17 C18 C19 O1 176.5(2) . . . . ?
C17 C18 C19 C20 -1.0(3) . . . . ?
O1 C19 C20 C21 -178.5(2) . . . . ?
C18 C19 C20 C21 -0.7(3) . . . . ?
C19 C20 C21 C22 1.3(4) . . . . ?
C20 C21 C22 C17 -0.1(4) . . . . ?
C18 C17 C22 C21 -1.7(3) . . . . ?
C1 C17 C22 C21 178.6(2) . . . . ?
